data_7050380
loop_
_publ_author_name
'Leone Spiccia'
'Milton T. W. Hearn'
'Andrew C. Warden'
'Mark Warren'

_publ_section_title
;
Binding of Inorganic Oxoanions to Macrocyclic
Ligands: Interactions of Sulfate and Dithionate with Protonated Forms of
[18]aneN6
;
_journal_name_full 'New J.Chem.(Nouv.J.Chim.)'
_journal_year 2004
_chemical_formula_sum 'C12 H42 Cl4 N6 O10 S2'
_chemical_formula_weight 636.44
_chemical_name_systematic
;
1,4,7,10,13,16-hexaazoniacyclooctadecane-tetrachloride-disulfate-dihydrate
;
_space_group_IT_number 14
_symmetry_cell_setting monoclinic
_symmetry_space_group_name_Hall '-P 2yn'
_symmetry_space_group_name_H-M 'P 1 21/n 1'
_atom_sites_solution_hydrogens geom
_atom_sites_solution_primary direct
_atom_sites_solution_secondary difmap
_cell_angle_alpha 90
_cell_angle_beta 94.4550(10)
_cell_angle_gamma 90
_cell_formula_units_Z 2
_cell_length_a 6.4044(2)
_cell_length_b 20.6316(5)
_cell_length_c 10.1970(4)
_cell_measurement_temperature 123(2)
_cell_volume 1343.29(7)
_diffrn_ambient_temperature 123(2)
_diffrn_measured_fraction_theta_full 0.998
_diffrn_measured_fraction_theta_max 0.988
_diffrn_radiation_monochromator graphite
_diffrn_radiation_type MoK\a
_diffrn_radiation_wavelength 0.71073
_diffrn_reflns_av_R_equivalents 0.0549
_diffrn_reflns_av_unetI/netI 0.0688
_diffrn_reflns_limit_h_max 8
_diffrn_reflns_limit_h_min -8
_diffrn_reflns_limit_k_max 23
_diffrn_reflns_limit_k_min -27
_diffrn_reflns_limit_l_max 10
_diffrn_reflns_limit_l_min -13
_diffrn_reflns_number 9801
_diffrn_reflns_theta_full 27.5
_diffrn_reflns_theta_max 28.29
_diffrn_reflns_theta_min 2.23
_exptl_absorpt_coefficient_mu 0.653
_exptl_absorpt_correction_type none
_exptl_crystal_colour colourless
_exptl_crystal_density_diffrn 1.573
_exptl_crystal_density_method 'not measured'
_exptl_crystal_F_000 672
_exptl_crystal_size_max 0.25
_exptl_crystal_size_mid 0.05
_exptl_crystal_size_min 0.05
_refine_diff_density_max 0.301
_refine_diff_density_min -0.5
_refine_diff_density_rms 0.08
_refine_ls_extinction_method none
_refine_ls_goodness_of_fit_ref 1.043
_refine_ls_hydrogen_treatment mixed
_refine_ls_matrix_type full
_refine_ls_number_parameters 166
_refine_ls_number_reflns 3306
_refine_ls_number_restraints 4
_refine_ls_restrained_S_all 1.042
_refine_ls_R_factor_all 0.0656
_refine_ls_R_factor_gt 0.0412
_refine_ls_shift/su_max 0
_refine_ls_shift/su_mean 0
_refine_ls_structure_factor_coef Fsqd
_refine_ls_weighting_details 'calc w=1/[\s^2^(Fo^2^)+(0.0290P)^2^+0.5240P] where P=(Fo^2^+2Fc^2^)/3'
_refine_ls_weighting_scheme calc
_refine_ls_wR_factor_gt 0.0844
_refine_ls_wR_factor_ref 0.0924
_reflns_number_gt 2513
_reflns_number_total 3306
_reflns_threshold_expression >2sigma(I)
_cod_depositor_comments
;
The following automatic conversions were performed:
'_symmetry_cell_setting' value 'Monoclinic' changed to 'monoclinic'
according to '/home/saulius/struct/CIF-dictionaries/cif_core.dic'
dictionary named 'cif_core.dic' version 2.4.1 from 2010-06-29.

Automatic conversion script
Id: cif_fix_enum 1527 2010-12-29 10:47:43Z saulius 
;
_cod_original_sg_symbol_H-M 'P 21/n'
_cod_database_code 7050380

loop_
_symmetry_equiv_pos_as_xyz
'x, y, z'
'-x+1/2, y+1/2, -z+1/2'
'-x, -y, -z'
'x-1/2, -y-1/2, z-1/2'

loop_
_atom_site_label
_atom_site_type_symbol
_atom_site_fract_x
_atom_site_fract_y
_atom_site_fract_z
_atom_site_U_iso_or_equiv
_atom_site_adp_type
_atom_site_occupancy
_atom_site_symmetry_multiplicity
_atom_site_calc_flag
_atom_site_refinement_flags
_atom_site_disorder_assembly
_atom_site_disorder_group
Cl1 Cl 0.15299(8) 0.10239(3) 0.43119(5) 0.01933(14) Uani 1 1 d . . .
S1 S 0.68743(8) 0.21240(2) 0.60567(5) 0.01574(14) Uani 1 1 d . . .
N1 N 0.4055(3) 0.13675(8) 1.00826(17) 0.0153(4) Uani 1 1 d . . .
H1 H 0.5118 0.1164 0.9685 0.018 Uiso 1 1 calc R . .
H2 H 0.4213 0.1808 0.9983 0.018 Uiso 1 1 calc R . .
C1 C 0.1989(3) 0.11604(10) 0.9431(2) 0.0166(4) Uani 1 1 d . . .
H8 H 0.0861 0.1415 0.9799 0.02 Uiso 1 1 calc R . .
H7 H 0.1754 0.0698 0.9633 0.02 Uiso 1 1 calc R . .
Cl2 Cl 0.72823(8) 0.04714(2) 0.89677(5) 0.01848(14) Uani 1 1 d . . .
O2 O 0.7435(2) 0.23311(7) 0.47666(15) 0.0214(3) Uani 1 1 d . . .
N2 N 0.3061(3) 0.07568(8) 0.72387(17) 0.0156(4) Uani 1 1 d . . .
H4 H 0.2961 0.0862 0.6359 0.019 Uiso 1 1 calc R . .
H3 H 0.4451 0.0786 0.7537 0.019 Uiso 1 1 calc R . .
C2 C 0.1860(3) 0.12501(10) 0.7953(2) 0.0166(4) Uani 1 1 d . . .
H10 H 0.0371 0.1232 0.7613 0.02 Uiso 1 1 calc R . .
H9 H 0.2394 0.1687 0.7756 0.02 Uiso 1 1 calc R . .
O3 O 0.6211(2) 0.14519(7) 0.60489(15) 0.0222(4) Uani 1 1 d . . .
N3 N 0.3203(3) -0.10395(8) 0.65567(17) 0.0171(4) Uani 1 1 d . . .
H6 H 0.4022 -0.1249 0.5987 0.021 Uiso 1 1 calc R . .
H5 H 0.1829 -0.1117 0.6269 0.021 Uiso 1 1 calc R . .
C3 C 0.2377(3) 0.00718(10) 0.7375(2) 0.0166(4) Uani 1 1 d . . .
H11 H 0.0853 0.0032 0.714 0.02 Uiso 1 1 calc R . .
H12 H 0.2679 -0.0078 0.8292 0.02 Uiso 1 1 calc R . .
O4 O 0.8466(2) 0.22814(7) 0.71010(15) 0.0216(4) Uani 1 1 d . . .
C4 C 0.3593(3) -0.03289(10) 0.6444(2) 0.0168(4) Uani 1 1 d . . .
H14 H 0.3199 -0.019 0.5529 0.02 Uiso 1 1 calc R . .
H13 H 0.5108 -0.0244 0.6632 0.02 Uiso 1 1 calc R . .
C5 C 0.3601(3) -0.13467(10) 0.7884(2) 0.0174(4) Uani 1 1 d . . .
H16 H 0.3414 -0.1822 0.7801 0.021 Uiso 1 1 calc R . .
H15 H 0.2565 -0.1183 0.8475 0.021 Uiso 1 1 calc R . .
C6 C 0.5798(3) -0.12022(10) 0.8486(2) 0.0164(4) Uani 1 1 d . . .
H18 H 0.6831 -0.146 0.8035 0.02 Uiso 1 1 calc R . .
H17 H 0.6121 -0.0737 0.8372 0.02 Uiso 1 1 calc R . .
O1W O 0.2053(2) 0.25773(7) 0.45436(15) 0.0210(3) Uani 1 1 d D . .
H1W H 0.254(5) 0.2680(13) 0.3666(16) 0.061(10) Uiso 1 1 d D . .
H2W H 0.141(6) 0.2141(10) 0.451(3) 0.095(14) Uiso 1 1 d D . .
O1 O 0.4965(3) 0.25499(8) 0.64022(16) 0.0261(4) Uani 1 1 d D . .
H19 H 0.374(4) 0.250(2) 0.574(3) 0.096(14) Uiso 1 1 d D . .

loop_
_atom_type_symbol
_atom_type_description
_atom_type_scat_dispersion_real
_atom_type_scat_dispersion_imag
_atom_type_scat_source
C C 0.0033 0.0016 'International Tables Vol C Tables 4.2.6.8 and 6.1.1.4'
H H 0 0 'International Tables Vol C Tables 4.2.6.8 and 6.1.1.4'
N N 0.0061 0.0033 'International Tables Vol C Tables 4.2.6.8 and 6.1.1.4'
O O 0.0106 0.006 'International Tables Vol C Tables 4.2.6.8 and 6.1.1.4'
S S 0.1246 0.1234 'International Tables Vol C Tables 4.2.6.8 and 6.1.1.4'
Cl Cl 0.1484 0.1585 'International Tables Vol C Tables 4.2.6.8 and 6.1.1.4'
